data_7226382
loop_
_publ_author_name
'Jiang, Shuang'
'Zhang, Tianyong'
'Zhang, Xia'
'Zhang, Guanghui'
'Hai, Li'
'Li, Bin'

_publ_section_title
;
 Synthesis, Structural Characterization, and Chemical Properties of
 Pentacoordinate Model Complexes for the Active Site of [Fe]-Hydrogenase
;
_journal_name_full 'RSC Adv.'
_journal_paper_doi 10.1039/C6RA18628A
_journal_year 2016
_chemical_formula_sum 'C35 H43 Fe N3 O2 S'
_chemical_formula_weight 625.63
_chemical_name_systematic
; 
 ? 
;
_space_group_IT_number 2
_symmetry_cell_setting triclinic
_symmetry_space_group_name_Hall '-P 1'
_symmetry_space_group_name_H-M 'P -1'
_atom_sites_solution_hydrogens geom
_atom_sites_solution_primary direct
_atom_sites_solution_secondary difmap
_audit_creation_method SHELXL-97
_audit_update_record
;
2015-10-06 deposited with the CCDC.
2016-08-26 downloaded from the CCDC.
;
_cell_angle_alpha 82.99(3)
_cell_angle_beta 80.48(3)
_cell_angle_gamma 76.34(3)
_cell_formula_units_Z 4
_cell_length_a 11.416(2)
_cell_length_b 14.213(3)
_cell_length_c 20.749(4)
_cell_measurement_reflns_used 6971
_cell_measurement_temperature 113(2)
_cell_measurement_theta_max 27.9745
_cell_measurement_theta_min 1.4800
_cell_volume 3214.2(12)
_computing_cell_refinement crystalclear
_computing_data_collection crystalclear
_computing_data_reduction crystalclear
_computing_molecular_graphics 'Bruker SHELXTL'
_computing_publication_material 'Bruker SHELXTL'
_computing_structure_refinement 'SHELXL-97 (Sheldrick, 1997)'
_computing_structure_solution 'SHELXS-97 (Sheldrick, 1990)'
_diffrn_ambient_temperature 113(2)
_diffrn_measured_fraction_theta_full 0.979
_diffrn_measured_fraction_theta_max 0.979
_diffrn_measurement_device_type 'rigaku saturn'
_diffrn_measurement_method '\w scans'
_diffrn_radiation_monochromator multilayer
_diffrn_radiation_source 'rotating anode'
_diffrn_radiation_type MoK\a
_diffrn_radiation_wavelength 0.71073
_diffrn_reflns_av_R_equivalents 0.0545
_diffrn_reflns_av_sigmaI/netI 0.0978
_diffrn_reflns_limit_h_max 13
_diffrn_reflns_limit_h_min -15
_diffrn_reflns_limit_k_max 18
_diffrn_reflns_limit_k_min -18
_diffrn_reflns_limit_l_max 27
_diffrn_reflns_limit_l_min -27
_diffrn_reflns_number 33501
_diffrn_reflns_theta_full 27.97
_diffrn_reflns_theta_max 27.97
_diffrn_reflns_theta_min 1.48
_diffrn_standards_decay_% 0
_diffrn_standards_interval_count 0
_diffrn_standards_interval_time 0
_diffrn_standards_number 0
_exptl_absorpt_coefficient_mu 0.569
_exptl_absorpt_correction_T_max 0.9348
_exptl_absorpt_correction_T_min 0.8946
_exptl_absorpt_correction_type multi-scan
_exptl_absorpt_process_details crystalclear
_exptl_crystal_colour black
_exptl_crystal_density_diffrn 1.293
_exptl_crystal_density_method 'not measured'
_exptl_crystal_description block
_exptl_crystal_F_000 1328
_exptl_crystal_size_max 0.20
_exptl_crystal_size_mid 0.18
_exptl_crystal_size_min 0.12
_refine_diff_density_max 0.453
_refine_diff_density_min -0.606
_refine_diff_density_rms 0.080
_refine_ls_extinction_method none
_refine_ls_goodness_of_fit_ref 0.974
_refine_ls_hydrogen_treatment mixed
_refine_ls_matrix_type full
_refine_ls_number_parameters 781
_refine_ls_number_reflns 15147
_refine_ls_number_restraints 2
_refine_ls_restrained_S_all 0.974
_refine_ls_R_factor_all 0.0836
_refine_ls_R_factor_gt 0.0506
_refine_ls_shift/su_max 0.001
_refine_ls_shift/su_mean 0.000
_refine_ls_structure_factor_coef Fsqd
_refine_ls_weighting_details 'calc w=1/[\s^2^(Fo^2^)+(0.0428P)^2^+0.0000P] where P=(Fo^2^+2Fc^2^)/3'
_refine_ls_weighting_scheme calc
_refine_ls_wR_factor_gt 0.0969
_refine_ls_wR_factor_ref 0.1105
_reflns_number_gt 10134
_reflns_number_total 15147
_reflns_threshold_expression >2sigma(I)
_cod_data_source_file c6ra18628a2.cif
_cod_data_source_block shelxl
_cod_depositor_comments
;
The following automatic conversions were performed:

'_symmetry_cell_setting' value 'Triclinic' changed to 'triclinic'
according to
/usr/data/users/saulius/crontab/automatic-downloads/rss-feeds/RSC/lib/dictionaries/cif_core.dic
dictionary named 'cif_core.dic' version 2.4.2 from 2011-04-26.

'_exptl_absorpt_correction_type' value 'MULTI-SCAN' changed to
'multi-scan' according to
/usr/data/users/saulius/crontab/automatic-downloads/rss-feeds/RSC/lib/dictionaries/cif_core.dic
dictionary named 'cif_core.dic' version 2.4.2 from 2011-04-26.

Automatic conversion script
Id: cif_fix_values 4268 2015-11-12 08:31:59Z antanas 
;
_cod_original_cell_volume 3214.3(11)
_cod_original_sg_symbol_H-M P-1
_cod_database_code 7226382

loop_
_symmetry_equiv_pos_as_xyz
'x, y, z'
'-x, -y, -z'

loop_
_atom_site_label
_atom_site_type_symbol
_atom_site_fract_x
_atom_site_fract_y
_atom_site_fract_z
_atom_site_U_iso_or_equiv
_atom_site_adp_type
_atom_site_occupancy
_atom_site_symmetry_multiplicity
_atom_site_calc_flag
_atom_site_refinement_flags
Fe1 Fe 0.25803(3) 0.76637(2) 0.239037(16) 0.01499(9) Uani 1 1 d .
Fe2 Fe 0.74557(3) 0.26325(2) 0.259916(16) 0.01550(9) Uani 1 1 d .
S1 S 0.39005(6) 0.84677(5) 0.26204(3) 0.02219(15) Uani 1 1 d .
S2 S 0.61204(6) 0.17938(5) 0.24317(3) 0.02207(14) Uani 1 1 d .
O1 O 0.13295(15) 0.62028(13) 0.21533(9) 0.0302(4) Uani 1 1 d .
O2 O 0.23918(16) 0.69644(13) 0.37721(8) 0.0285(4) Uani 1 1 d .
O3 O 0.95791(16) 0.33037(13) 0.28109(9) 0.0313(4) Uani 1 1 d .
O4 O 0.83072(16) 0.25365(13) 0.11991(8) 0.0315(5) Uani 1 1 d .
N1 N 0.36591(18) 0.74453(14) 0.16167(9) 0.0181(4) Uani 1 1 d D
N2 N 0.08854(16) 0.92765(13) 0.17819(9) 0.0148(4) Uani 1 1 d .
N3 N 0.00910(17) 0.88641(14) 0.27734(9) 0.0157(4) Uani 1 1 d .
N4 N 0.75344(18) 0.18476(14) 0.33812(9) 0.0172(4) Uani 1 1 d D
N5 N 0.63750(17) 0.46972(13) 0.22053(9) 0.0145(4) Uani 1 1 d .
N6 N 0.56955(17) 0.42366(14) 0.32060(9) 0.0174(4) Uani 1 1 d .
C1 C 0.1801(2) 0.67987(18) 0.22367(11) 0.0192(5) Uani 1 1 d .
C2 C 0.2379(2) 0.73056(17) 0.32390(12) 0.0198(5) Uani 1 1 d .
C3 C 0.4689(2) 0.78035(17) 0.14491(11) 0.0187(5) Uani 1 1 d .
C4 C 0.5502(2) 0.76523(19) 0.08598(12) 0.0273(6) Uani 1 1 d .
H4A H 0.5356 0.7270 0.0549 0.033 Uiso 1 1 calc R
C5 C 0.6499(2) 0.80575(19) 0.07383(13) 0.0313(7) Uani 1 1 d .
H5 H 0.7037 0.7962 0.0339 0.038 Uiso 1 1 calc R
C6 C 0.6737(2) 0.86144(19) 0.11966(14) 0.0300(6) Uani 1 1 d .
H6 H 0.7424 0.8902 0.1102 0.036 Uiso 1 1 calc R
C7 C 0.5976(2) 0.87439(19) 0.17833(13) 0.0271(6) Uani 1 1 d .
H7 H 0.6146 0.9109 0.2097 0.033 Uiso 1 1 calc R
C8 C 0.4950(2) 0.83347(17) 0.19139(12) 0.0195(5) Uani 1 1 d .
C9 C -0.0137(2) 0.86028(19) 0.02493(12) 0.0260(6) Uani 1 1 d .
H9A H -0.0576 0.9245 0.0383 0.039 Uiso 1 1 calc R
H9B H -0.0715 0.8183 0.0274 0.039 Uiso 1 1 calc R
H9C H 0.0274 0.8669 -0.0202 0.039 Uiso 1 1 calc R
C10 C 0.0811(2) 0.81493(17) 0.07093(11) 0.0189(5) Uani 1 1 d .
H10 H 0.0378 0.8109 0.1168 0.023 Uiso 1 1 calc R
C11 C 0.1428(2) 0.71171(17) 0.05317(12) 0.0241(6) Uani 1 1 d .
H11A H 0.1851 0.7141 0.0081 0.036 Uiso 1 1 calc R
H11B H 0.0811 0.6730 0.0568 0.036 Uiso 1 1 calc R
H11C H 0.2016 0.6819 0.0833 0.036 Uiso 1 1 calc R
C12 C 0.1709(2) 0.87889(16) 0.06756(11) 0.0158(5) Uani 1 1 d .
C13 C 0.2536(2) 0.88644(17) 0.01034(11) 0.0196(5) Uani 1 1 d .
H13 H 0.2561 0.8480 -0.0244 0.023 Uiso 1 1 calc R
C14 C 0.3315(2) 0.94860(18) 0.00363(12) 0.0220(6) Uani 1 1 d .
H14 H 0.3885 0.9516 -0.0351 0.026 Uiso 1 1 calc R
C15 C 0.3269(2) 1.00696(18) 0.05337(12) 0.0217(5) Uani 1 1 d .
H15 H 0.3800 1.0506 0.0479 0.026 Uiso 1 1 calc R
C16 C 0.2459(2) 1.00285(17) 0.11113(11) 0.0178(5) Uani 1 1 d .
C17 C 0.1719(2) 0.93550(17) 0.11829(11) 0.0157(5) Uani 1 1 d .
C18 C 0.2333(2) 1.07619(17) 0.16140(12) 0.0224(6) Uani 1 1 d .
H18 H 0.1895 1.0519 0.2036 0.027 Uiso 1 1 calc R
C19 C 0.1559(2) 1.17414(19) 0.13788(13) 0.0316(7) Uani 1 1 d .
H19A H 0.1996 1.2013 0.0980 0.047 Uiso 1 1 calc R
H19B H 0.1402 1.2191 0.1721 0.047 Uiso 1 1 calc R
H19C H 0.0783 1.1646 0.1285 0.047 Uiso 1 1 calc R
C20 C 0.3544(2) 1.09119(19) 0.17471(14) 0.0332(7) Uani 1 1 d .
H20A H 0.4051 1.0285 0.1885 0.050 Uiso 1 1 calc R
H20B H 0.3400 1.1351 0.2095 0.050 Uiso 1 1 calc R
H20C H 0.3963 1.1197 0.1347 0.050 Uiso 1 1 calc R
C21 C -0.0328(2) 0.99340(18) 0.18508(12) 0.0216(5) Uani 1 1 d .
H21A H -0.0766 0.9910 0.1482 0.026 Uiso 1 1 calc R
H21B H -0.0269 1.0613 0.1875 0.026 Uiso 1 1 calc R
C22 C -0.0948(2) 0.95297(18) 0.24926(11) 0.0198(5) Uani 1 1 d .
H22A H -0.1354 1.0052 0.2782 0.024 Uiso 1 1 calc R
H22B H -0.1554 0.9173 0.2417 0.024 Uiso 1 1 calc R
C23 C 0.1115(2) 0.86883(16) 0.23299(11) 0.0145(5) Uani 1 1 d .
C24 C -0.0060(2) 0.85677(17) 0.34634(11) 0.0171(5) Uani 1 1 d .
C25 C 0.0429(2) 0.90421(17) 0.38838(11) 0.0176(5) Uani 1 1 d .
C26 C 0.0150(2) 0.88229(18) 0.45532(12) 0.0226(6) Uani 1 1 d .
H26 H 0.0470 0.9125 0.4848 0.027 Uiso 1 1 calc R
C27 C -0.0583(2) 0.81745(18) 0.48052(12) 0.0246(6) Uani 1 1 d .
H27 H -0.0786 0.8056 0.5266 0.030 Uiso 1 1 calc R
C28 C -0.1016(2) 0.77027(19) 0.43837(12) 0.0237(6) Uani 1 1 d .
H28 H -0.1500 0.7247 0.4558 0.028 Uiso 1 1 calc R
C29 C -0.0754(2) 0.78837(17) 0.37042(11) 0.0183(5) Uani 1 1 d .
C30 C -0.1202(2) 0.73065(18) 0.32620(12) 0.0220(6) Uani 1 1 d .
H30 H -0.0867 0.7483 0.2798 0.026 Uiso 1 1 calc R
C31 C -0.2596(2) 0.7559(2) 0.33207(13) 0.0344(7) Uani 1 1 d .
H31A H -0.2851 0.7245 0.2989 0.052 Uiso 1 1 calc R
H31B H -0.2884 0.8265 0.3252 0.052 Uiso 1 1 calc R
H31C H -0.2943 0.7328 0.3759 0.052 Uiso 1 1 calc R
C32 C -0.0733(3) 0.62193(19) 0.34158(13) 0.0344(7) Uani 1 1 d .
H32A H 0.0155 0.6075 0.3393 0.052 Uiso 1 1 calc R
H32B H -0.0955 0.5863 0.3096 0.052 Uiso 1 1 calc R
H32C H -0.1099 0.6021 0.3858 0.052 Uiso 1 1 calc R
C33 C 0.1237(2) 0.97484(17) 0.36149(11) 0.0185(5) Uani 1 1 d .
H33 H 0.1677 0.9541 0.3180 0.022 Uiso 1 1 calc R
C34 C 0.0498(2) 1.07836(18) 0.34979(12) 0.0247(6) Uani 1 1 d .
H34A H -0.0073 1.0795 0.3191 0.037 Uiso 1 1 calc R
H34B H 0.1049 1.1213 0.3312 0.037 Uiso 1 1 calc R
H34C H 0.0044 1.1008 0.3915 0.037 Uiso 1 1 calc R
C35 C 0.2206(2) 0.9734(2) 0.40501(12) 0.0270(6) Uani 1 1 d .
H35A H 0.1810 1.0005 0.4464 0.041 Uiso 1 1 calc R
H35B H 0.2777 1.0125 0.3824 0.041 Uiso 1 1 calc R
H35C H 0.2649 0.9063 0.4141 0.041 Uiso 1 1 calc R
C36 C 0.8728(2) 0.30602(17) 0.27275(11) 0.0194(5) Uani 1 1 d .
C37 C 0.7921(2) 0.26482(17) 0.17450(12) 0.0212(5) Uani 1 1 d .
C38 C 0.6870(2) 0.11566(17) 0.35854(11) 0.0178(5) Uani 1 1 d .
C39 C 0.6930(2) 0.05630(18) 0.41792(12) 0.0241(6) Uani 1 1 d .
H39 H 0.7462 0.0630 0.4469 0.029 Uiso 1 1 calc R
C40 C 0.6226(2) -0.01086(19) 0.43396(13) 0.0304(6) Uani 1 1 d .
H40 H 0.6262 -0.0503 0.4743 0.036 Uiso 1 1 calc R
C41 C 0.5448(2) -0.02161(19) 0.39090(14) 0.0310(7) Uani 1 1 d .
H41 H 0.4961 -0.0685 0.4024 0.037 Uiso 1 1 calc R
C42 C 0.5383(2) 0.03498(18) 0.33217(13) 0.0268(6) Uani 1 1 d .
H42 H 0.4853 0.0272 0.3034 0.032 Uiso 1 1 calc R
C43 C 0.6101(2) 0.10388(17) 0.31510(12) 0.0189(5) Uani 1 1 d .
C44 C 0.4771(2) 0.32687(18) 0.09670(13) 0.0278(6) Uani 1 1 d .
H44A H 0.4528 0.3607 0.0553 0.042 Uiso 1 1 calc R
H44B H 0.4126 0.2952 0.1198 0.042 Uiso 1 1 calc R
H44C H 0.5526 0.2777 0.0875 0.042 Uiso 1 1 calc R
C45 C 0.4979(2) 0.40011(17) 0.13949(11) 0.0185(5) Uani 1 1 d .
H45 H 0.5154 0.3644 0.1826 0.022 Uiso 1 1 calc R
C46 C 0.3823(2) 0.47930(18) 0.15272(13) 0.0252(6) Uani 1 1 d .
H46A H 0.3934 0.5208 0.1846 0.038 Uiso 1 1 calc R
H46B H 0.3134 0.4491 0.1703 0.038 Uiso 1 1 calc R
H46C H 0.3658 0.5187 0.1117 0.038 Uiso 1 1 calc R
C47 C 0.6061(2) 0.44374(16) 0.11057(11) 0.0162(5) Uani 1 1 d .
C48 C 0.6387(2) 0.45843(17) 0.04332(11) 0.0204(5) Uani 1 1 d .
H48 H 0.5921 0.4405 0.0148 0.025 Uiso 1 1 calc R
C49 C 0.7375(2) 0.49870(18) 0.01658(12) 0.0227(6) Uani 1 1 d .
H49 H 0.7556 0.5107 -0.0296 0.027 Uiso 1 1 calc R
C50 C 0.8093(2) 0.52125(18) 0.05706(12) 0.0220(6) Uani 1 1 d .
H50 H 0.8783 0.5468 0.0384 0.026 Uiso 1 1 calc R
C51 C 0.7820(2) 0.50706(16) 0.12501(11) 0.0165(5) Uani 1 1 d .
C52 C 0.6783(2) 0.47165(16) 0.15090(10) 0.0151(5) Uani 1 1 d .
C53 C 0.8659(2) 0.52923(17) 0.16808(11) 0.0186(5) Uani 1 1 d .
H53 H 0.8383 0.5070 0.2145 0.022 Uiso 1 1 calc R
C54 C 0.9974(2) 0.47373(18) 0.14887(13) 0.0262(6) Uani 1 1 d .
H54A H 0.9987 0.4049 0.1471 0.039 Uiso 1 1 calc R
H54B H 1.0473 0.4801 0.1815 0.039 Uiso 1 1 calc R
H54C H 1.0300 0.5007 0.1057 0.039 Uiso 1 1 calc R
C55 C 0.8583(2) 0.63894(17) 0.16401(12) 0.0244(6) Uani 1 1 d .
H55A H 0.8822 0.6626 0.1185 0.037 Uiso 1 1 calc R
H55B H 0.9133 0.6518 0.1918 0.037 Uiso 1 1 calc R
H55C H 0.7746 0.6724 0.1791 0.037 Uiso 1 1 calc R
C56 C 0.5750(2) 0.56234(16) 0.24868(11) 0.0185(5) Uani 1 1 d .
H56A H 0.5185 0.6035 0.2198 0.022 Uiso 1 1 calc R
H56B H 0.6340 0.5992 0.2566 0.022 Uiso 1 1 calc R
C57 C 0.5066(2) 0.52681(17) 0.31266(12) 0.0234(6) Uani 1 1 d .
H57A H 0.5137 0.5623 0.3495 0.028 Uiso 1 1 calc R
H57B H 0.4194 0.5337 0.3093 0.028 Uiso 1 1 calc R
C58 C 0.6412(2) 0.39261(16) 0.26537(11) 0.0145(5) Uani 1 1 d .
C59 C 0.5433(2) 0.36633(17) 0.38109(11) 0.0171(5) Uani 1 1 d .
C60 C 0.6194(2) 0.35701(17) 0.42959(11) 0.0186(5) Uani 1 1 d .
C61 C 0.5941(2) 0.29902(18) 0.48731(12) 0.0242(6) Uani 1 1 d .
H61 H 0.6448 0.2900 0.5205 0.029 Uiso 1 1 calc R
C62 C 0.4968(2) 0.25484(18) 0.49669(12) 0.0274(6) Uani 1 1 d .
H62 H 0.4822 0.2146 0.5359 0.033 Uiso 1 1 calc R
C63 C 0.4201(2) 0.26829(18) 0.44979(12) 0.0250(6) Uani 1 1 d .
H63 H 0.3525 0.2382 0.4576 0.030 Uiso 1 1 calc R
C64 C 0.4405(2) 0.32538(17) 0.39109(12) 0.0188(5) Uani 1 1 d .
C65 C 0.3475(2) 0.34785(18) 0.34328(13) 0.0240(6) Uani 1 1 d .
H65 H 0.3868 0.3733 0.3001 0.029 Uiso 1 1 calc R
C66 C 0.2379(2) 0.4272(2) 0.36814(14) 0.0348(7) Uani 1 1 d .
H66A H 0.1956 0.4026 0.4095 0.052 Uiso 1 1 calc R
H66B H 0.1818 0.4453 0.3354 0.052 Uiso 1 1 calc R
H66C H 0.2664 0.4844 0.3754 0.052 Uiso 1 1 calc R
C67 C 0.3004(2) 0.2598(2) 0.33212(15) 0.0359(7) Uani 1 1 d .
H67A H 0.2559 0.2368 0.3732 0.054 Uiso 1 1 calc R
H67B H 0.3693 0.2078 0.3173 0.054 Uiso 1 1 calc R
H67C H 0.2459 0.2784 0.2987 0.054 Uiso 1 1 calc R
C68 C 0.7195(2) 0.41262(18) 0.42296(12) 0.0225(6) Uani 1 1 d .
H68 H 0.7352 0.4387 0.3761 0.027 Uiso 1 1 calc R
C69 C 0.8395(2) 0.3502(2) 0.44267(13) 0.0299(6) Uani 1 1 d .
H69A H 0.8277 0.3292 0.4896 0.045 Uiso 1 1 calc R
H69B H 0.9023 0.3885 0.4336 0.045 Uiso 1 1 calc R
H69C H 0.8652 0.2931 0.4174 0.045 Uiso 1 1 calc R
C70 C 0.6754(2) 0.4991(2) 0.46548(14) 0.0356(7) Uani 1 1 d .
H70A H 0.6000 0.5400 0.4521 0.053 Uiso 1 1 calc R
H70B H 0.7379 0.5374 0.4597 0.053 Uiso 1 1 calc R
H70C H 0.6604 0.4749 0.5117 0.053 Uiso 1 1 calc R
H4 H 0.7976(19) 0.1920(18) 0.3679(9) 0.026(7) Uiso 1 1 d D
H1 H 0.354(2) 0.7093(17) 0.1319(10) 0.039(8) Uiso 1 1 d D

loop_
_atom_site_aniso_label
_atom_site_aniso_U_11
_atom_site_aniso_U_22
_atom_site_aniso_U_33
_atom_site_aniso_U_23
_atom_site_aniso_U_13
_atom_site_aniso_U_12
Fe1 0.01458(18) 0.01512(19) 0.01443(17) -0.00167(14) -0.00194(13) -0.00148(14)
Fe2 0.01630(19) 0.01468(19) 0.01410(17) -0.00025(14) -0.00301(13) -0.00053(14)
S1 0.0179(3) 0.0263(4) 0.0243(3) -0.0090(3) 0.0004(3) -0.0074(3)
S2 0.0271(4) 0.0201(3) 0.0211(3) 0.0014(3) -0.0104(3) -0.0062(3)
O1 0.0226(10) 0.0312(11) 0.0389(12) -0.0117(9) -0.0002(8) -0.0086(9)
O2 0.0338(11) 0.0296(11) 0.0181(10) 0.0027(8) -0.0052(8) -0.0002(8)
O3 0.0240(11) 0.0370(12) 0.0345(11) 0.0047(9) -0.0084(8) -0.0105(9)
O4 0.0349(11) 0.0321(11) 0.0194(10) -0.0031(8) 0.0002(8) 0.0058(9)
N1 0.0210(11) 0.0171(11) 0.0152(10) -0.0029(9) -0.0026(8) -0.0016(9)
N2 0.0133(10) 0.0166(11) 0.0113(10) -0.0012(8) 0.0000(7) 0.0017(8)
N3 0.0134(10) 0.0199(11) 0.0117(10) -0.0019(8) -0.0022(7) 0.0008(8)
N4 0.0174(11) 0.0176(11) 0.0164(11) -0.0018(8) -0.0053(8) -0.0009(9)
N5 0.0193(11) 0.0100(10) 0.0130(10) -0.0021(8) -0.0023(8) -0.0004(8)
N6 0.0208(11) 0.0139(11) 0.0132(10) 0.0017(8) 0.0000(8) 0.0014(8)
C1 0.0191(13) 0.0214(14) 0.0152(12) -0.0048(10) 0.0003(10) -0.0009(11)
C2 0.0181(13) 0.0181(14) 0.0223(13) -0.0052(11) -0.0020(10) -0.0010(10)
C3 0.0177(13) 0.0144(13) 0.0184(12) 0.0048(10) -0.0007(10) 0.0033(10)
C4 0.0277(15) 0.0281(16) 0.0212(14) 0.0004(12) -0.0017(11) 0.0010(12)
C5 0.0234(15) 0.0325(17) 0.0279(15) 0.0071(12) 0.0044(11) 0.0033(12)
C6 0.0161(14) 0.0238(15) 0.0433(17) 0.0117(13) 0.0023(12) -0.0032(11)
C7 0.0198(14) 0.0236(15) 0.0360(16) 0.0012(12) -0.0023(11) -0.0041(11)
C8 0.0160(13) 0.0165(13) 0.0224(13) 0.0009(10) -0.0002(10) 0.0003(10)
C9 0.0218(14) 0.0297(16) 0.0265(14) -0.0021(12) -0.0053(11) -0.0042(12)
C10 0.0208(13) 0.0230(14) 0.0126(12) -0.0025(10) -0.0010(9) -0.0044(11)
C11 0.0312(15) 0.0210(14) 0.0213(13) -0.0032(11) -0.0032(11) -0.0076(12)
C12 0.0137(12) 0.0147(13) 0.0171(12) 0.0001(10) -0.0023(9) 0.0002(10)
C13 0.0211(13) 0.0192(14) 0.0162(12) -0.0003(10) -0.0024(10) -0.0009(11)
C14 0.0165(13) 0.0252(15) 0.0196(13) 0.0023(11) 0.0015(10) 0.0000(11)
C15 0.0181(13) 0.0209(14) 0.0266(14) 0.0038(11) -0.0032(10) -0.0082(11)
C16 0.0174(13) 0.0170(13) 0.0184(12) 0.0016(10) -0.0065(10) -0.0017(10)
C17 0.0158(12) 0.0165(13) 0.0105(11) 0.0025(9) 0.0007(9) 0.0012(10)
C18 0.0265(15) 0.0177(14) 0.0233(13) 0.0005(11) -0.0054(11) -0.0055(11)
C19 0.0337(17) 0.0239(16) 0.0362(17) -0.0069(13) -0.0104(13) 0.0012(12)
C20 0.0352(17) 0.0218(15) 0.0480(19) -0.0047(13) -0.0204(14) -0.0059(12)
C21 0.0178(13) 0.0222(14) 0.0203(13) -0.0005(11) -0.0023(10) 0.0037(10)
C22 0.0146(13) 0.0237(14) 0.0180(13) -0.0010(10) -0.0026(10) 0.0018(10)
C23 0.0183(13) 0.0140(12) 0.0121(11) -0.0028(9) -0.0023(9) -0.0045(10)
C24 0.0133(12) 0.0202(14) 0.0136(12) -0.0011(10) -0.0007(9) 0.0035(10)
C25 0.0154(13) 0.0169(13) 0.0172(12) -0.0044(10) -0.0016(9) 0.0036(10)
C26 0.0222(14) 0.0251(15) 0.0187(13) -0.0067(11) -0.0049(10) 0.0021(11)
C27 0.0271(15) 0.0284(15) 0.0132(12) 0.0010(11) 0.0020(10) -0.0010(12)
C28 0.0224(14) 0.0249(15) 0.0204(13) 0.0008(11) 0.0029(10) -0.0038(11)
C29 0.0176(13) 0.0169(13) 0.0168(12) -0.0030(10) 0.0010(9) 0.0014(10)
C30 0.0226(14) 0.0242(15) 0.0184(13) -0.0052(11) 0.0030(10) -0.0062(11)
C31 0.0294(16) 0.0430(19) 0.0341(17) -0.0110(14) -0.0016(12) -0.0128(14)
C32 0.0480(19) 0.0257(16) 0.0285(16) -0.0059(12) 0.0017(13) -0.0095(14)
C33 0.0190(13) 0.0202(14) 0.0153(12) -0.0037(10) -0.0030(9) -0.0008(10)
C34 0.0259(15) 0.0246(15) 0.0237(14) -0.0057(11) -0.0069(11) -0.0015(11)
C35 0.0244(15) 0.0317(16) 0.0262(14) -0.0035(12) -0.0075(11) -0.0056(12)
C36 0.0212(14) 0.0188(14) 0.0144(12) 0.0052(10) -0.0025(10) -0.0002(11)
C37 0.0203(14) 0.0187(14) 0.0213(14) -0.0016(11) -0.0037(10) 0.0031(11)
C38 0.0157(13) 0.0161(13) 0.0171(12) -0.0040(10) 0.0008(9) 0.0046(10)
C39 0.0223(14) 0.0264(15) 0.0194(13) 0.0003(11) -0.0024(10) 0.0015(11)
C40 0.0266(16) 0.0238(15) 0.0326(16) 0.0113(12) -0.0003(12) 0.0010(12)
C41 0.0212(15) 0.0199(15) 0.0483(19) 0.0082(13) -0.0048(13) -0.0031(11)
C42 0.0236(15) 0.0191(15) 0.0376(16) 0.0005(12) -0.0073(12) -0.0038(11)
C43 0.0183(13) 0.0148(13) 0.0221(13) -0.0014(10) -0.0039(10) -0.0002(10)
C44 0.0290(15) 0.0234(15) 0.0345(16) -0.0036(12) -0.0067(12) -0.0104(12)
C45 0.0199(13) 0.0171(13) 0.0191(12) 0.0009(10) -0.0067(10) -0.0040(10)
C46 0.0208(14) 0.0263(15) 0.0310(15) -0.0058(12) -0.0075(11) -0.0056(11)
C47 0.0180(13) 0.0126(12) 0.0167(12) 0.0001(10) -0.0051(9) 0.0003(10)
C48 0.0214(14) 0.0222(14) 0.0165(12) -0.0019(10) -0.0072(10) 0.0008(11)
C49 0.0277(15) 0.0231(14) 0.0138(12) -0.0012(10) -0.0007(10) -0.0004(11)
C50 0.0207(14) 0.0219(14) 0.0225(13) -0.0007(11) -0.0001(10) -0.0053(11)
C51 0.0207(13) 0.0118(12) 0.0154(12) -0.0002(9) -0.0041(9) 0.0000(10)
C52 0.0202(13) 0.0128(12) 0.0098(11) 0.0012(9) -0.0026(9) 0.0007(10)
C53 0.0208(13) 0.0183(13) 0.0184(12) -0.0002(10) -0.0032(10) -0.0077(10)
C54 0.0205(14) 0.0268(15) 0.0326(15) -0.0027(12) -0.0076(11) -0.0048(11)
C55 0.0256(14) 0.0204(14) 0.0282(14) -0.0019(11) -0.0045(11) -0.0065(11)
C56 0.0228(14) 0.0145(13) 0.0171(12) -0.0030(10) -0.0014(10) -0.0019(10)
C57 0.0276(15) 0.0144(13) 0.0225(14) -0.0017(10) -0.0003(11) 0.0043(11)
C58 0.0152(12) 0.0170(13) 0.0126(11) -0.0015(9) -0.0056(9) -0.0033(10)
C59 0.0220(13) 0.0120(12) 0.0139(12) -0.0014(9) 0.0014(9) 0.0005(10)
C60 0.0229(14) 0.0161(13) 0.0142(12) -0.0037(10) -0.0009(10) 0.0008(10)
C61 0.0292(15) 0.0227(15) 0.0169(13) -0.0008(11) -0.0018(10) 0.0003(12)
C62 0.0375(17) 0.0203(15) 0.0164(13) 0.0042(11) 0.0037(11) 0.0017(12)
C63 0.0241(14) 0.0200(14) 0.0277(15) -0.0023(11) 0.0054(11) -0.0045(11)
C64 0.0179(13) 0.0146(13) 0.0204(13) -0.0042(10) 0.0024(10) 0.0014(10)
C65 0.0218(14) 0.0223(14) 0.0271(14) -0.0048(11) -0.0045(11) -0.0013(11)
C66 0.0270(16) 0.0311(17) 0.0443(18) -0.0078(14) -0.0061(13) 0.0003(13)
C67 0.0253(16) 0.0311(17) 0.054(2) -0.0158(15) -0.0092(13) -0.0024(13)
C68 0.0231(14) 0.0253(15) 0.0180(13) -0.0016(11) -0.0030(10) -0.0032(11)
C69 0.0247(15) 0.0389(17) 0.0253(15) -0.0034(12) -0.0081(11) -0.0018(12)
C70 0.0366(17) 0.0307(17) 0.0415(18) -0.0164(14) 0.0009(13) -0.0091(13)

loop_
_atom_type_symbol
_atom_type_description
_atom_type_scat_dispersion_real
_atom_type_scat_dispersion_imag
_atom_type_scat_source
C C 0.0033 0.0016 'International Tables Vol C Tables 4.2.6.8 and 6.1.1.4'
H H 0.0000 0.0000 'International Tables Vol C Tables 4.2.6.8 and 6.1.1.4'
N N 0.0061 0.0033 'International Tables Vol C Tables 4.2.6.8 and 6.1.1.4'
O O 0.0106 0.0060 'International Tables Vol C Tables 4.2.6.8 and 6.1.1.4'
S S 0.1246 0.1234 'International Tables Vol C Tables 4.2.6.8 and 6.1.1.4'
Fe Fe 0.3463 0.8444 'International Tables Vol C Tables 4.2.6.8 and 6.1.1.4'

loop_
_geom_angle_atom_site_label_1
_geom_angle_atom_site_label_2
_geom_angle_atom_site_label_3
_geom_angle
C1 Fe1 C2 90.90(11)
C1 Fe1 N1 91.24(10)
C2 Fe1 N1 143.05(10)
C1 Fe1 C23 90.22(10)
C2 Fe1 C23 100.33(11)
N1 Fe1 C23 116.54(10)
C1 Fe1 S1 167.18(8)
C2 Fe1 S1 85.55(8)
N1 Fe1 S1 84.32(7)
C23 Fe1 S1 102.53(7)
C37 Fe2 C36 92.48(11)
C37 Fe2 N4 143.50(10)
C36 Fe2 N4 90.13(10)
C37 Fe2 C58 100.19(11)
C36 Fe2 C58 91.34(10)
N4 Fe2 C58 116.15(9)
C37 Fe2 S2 85.72(8)
C36 Fe2 S2 168.13(8)
N4 Fe2 S2 84.44(7)
C58 Fe2 S2 100.53(7)
C8 S1 Fe1 99.81(8)
C43 S2 Fe2 99.52(8)
C3 N1 Fe1 124.43(15)
C3 N1 H1 113.5(17)
Fe1 N1 H1 122.0(17)
C23 N2 C17 126.84(19)
C23 N2 C21 113.42(18)
C17 N2 C21 119.60(19)
C23 N3 C24 128.5(2)
C23 N3 C22 112.68(19)
C24 N3 C22 118.50(18)
C38 N4 Fe2 124.75(16)
C38 N4 H4 112.7(17)
Fe2 N4 H4 122.4(17)
C58 N5 C52 128.85(18)
C58 N5 C56 112.62(18)
C52 N5 C56 118.39(19)
C58 N6 C59 127.32(19)
C58 N6 C57 112.77(19)
C59 N6 C57 119.70(18)
O1 C1 Fe1 176.7(2)
O2 C2 Fe1 170.1(2)
N1 C3 C8 116.1(2)
N1 C3 C4 124.7(2)
C8 C3 C4 119.1(2)
C5 C4 C3 119.8(2)
C5 C4 H4A 120.1
C3 C4 H4A 120.1
C4 C5 C6 120.9(2)
C4 C5 H5 119.6
C6 C5 H5 119.6
C7 C6 C5 120.2(2)
C7 C6 H6 119.9
C5 C6 H6 119.9
C6 C7 C8 119.6(2)
C6 C7 H7 120.2
C8 C7 H7 120.2
C7 C8 C3 120.4(2)
C7 C8 S1 124.29(19)
C3 C8 S1 115.30(18)
C10 C9 H9A 109.5
C10 C9 H9B 109.5
H9A C9 H9B 109.5
C10 C9 H9C 109.5
H9A C9 H9C 109.5
H9B C9 H9C 109.5
C12 C10 C11 112.64(19)
C12 C10 C9 110.0(2)
C11 C10 C9 109.29(18)
C12 C10 H10 108.3
C11 C10 H10 108.3
C9 C10 H10 108.3
C10 C11 H11A 109.5
C10 C11 H11B 109.5
H11A C11 H11B 109.5
C10 C11 H11C 109.5
H11A C11 H11C 109.5
H11B C11 H11C 109.5
C13 C12 C17 117.7(2)
C13 C12 C10 119.2(2)
C17 C12 C10 123.0(2)
C14 C13 C12 121.1(2)
C14 C13 H13 119.5
C12 C13 H13 119.5
C13 C14 C15 120.1(2)
C13 C14 H14 120.0
C15 C14 H14 120.0
C14 C15 C16 121.3(2)
C14 C15 H15 119.4
C16 C15 H15 119.4
C15 C16 C17 117.7(2)
C15 C16 C18 119.7(2)
C17 C16 C18 122.5(2)
C16 C17 C12 122.0(2)
C16 C17 N2 119.3(2)
C12 C17 N2 118.6(2)
C20 C18 C16 113.8(2)
C20 C18 C19 109.2(2)
C16 C18 C19 109.4(2)
C20 C18 H18 108.1
C16 C18 H18 108.1
C19 C18 H18 108.1
C18 C19 H19A 109.5
C18 C19 H19B 109.5
H19A C19 H19B 109.5
C18 C19 H19C 109.5
H19A C19 H19C 109.5
H19B C19 H19C 109.5
C18 C20 H20A 109.5
C18 C20 H20B 109.5
H20A C20 H20B 109.5
C18 C20 H20C 109.5
H20A C20 H20C 109.5
H20B C20 H20C 109.5
N2 C21 C22 102.57(19)
N2 C21 H21A 111.3
C22 C21 H21A 111.3
N2 C21 H21B 111.3
C22 C21 H21B 111.3
H21A C21 H21B 109.2
N3 C22 C21 102.18(18)
N3 C22 H22A 111.3
C21 C22 H22A 111.3
N3 C22 H22B 111.3
C21 C22 H22B 111.3
H22A C22 H22B 109.2
N2 C23 N3 107.07(19)
N2 C23 Fe1 124.27(16)
N3 C23 Fe1 128.10(17)
C29 C24 C25 122.1(2)
C29 C24 N3 119.5(2)
C25 C24 N3 118.3(2)
C26 C25 C24 117.1(2)
C26 C25 C33 121.3(2)
C24 C25 C33 121.6(2)
C25 C26 C27 121.8(2)
C25 C26 H26 119.1
C27 C26 H26 119.1
C28 C27 C26 119.7(2)
C28 C27 H27 120.1
C26 C27 H27 120.1
C27 C28 C29 121.1(2)
C27 C28 H28 119.4
C29 C28 H28 119.4
C24 C29 C28 118.1(2)
C24 C29 C30 123.0(2)
C28 C29 C30 118.9(2)
C29 C30 C32 110.7(2)
C29 C30 C31 111.38(19)
C32 C30 C31 110.6(2)
C29 C30 H30 108.0
C32 C30 H30 108.0
C31 C30 H30 108.0
C30 C31 H31A 109.5
C30 C31 H31B 109.5
H31A C31 H31B 109.5
C30 C31 H31C 109.5
H31A C31 H31C 109.5
H31B C31 H31C 109.5
C30 C32 H32A 109.5
C30 C32 H32B 109.5
H32A C32 H32B 109.5
C30 C32 H32C 109.5
H32A C32 H32C 109.5
H32B C32 H32C 109.5
C25 C33 C34 111.9(2)
C25 C33 C35 112.8(2)
C34 C33 C35 110.0(2)
C25 C33 H33 107.3
C34 C33 H33 107.3
C35 C33 H33 107.3
C33 C34 H34A 109.5
C33 C34 H34B 109.5
H34A C34 H34B 109.5
C33 C34 H34C 109.5
H34A C34 H34C 109.5
H34B C34 H34C 109.5
C33 C35 H35A 109.5
C33 C35 H35B 109.5
H35A C35 H35B 109.5
C33 C35 H35C 109.5
H35A C35 H35C 109.5
H35B C35 H35C 109.5
O3 C36 Fe2 177.5(2)
O4 C37 Fe2 171.2(2)
N4 C38 C43 115.7(2)
N4 C38 C39 124.6(2)
C43 C38 C39 119.6(2)
C40 C39 C38 120.2(2)
C40 C39 H39 119.9
C38 C39 H39 119.9
C39 C40 C41 120.0(3)
C39 C40 H40 120.0
C41 C40 H40 120.0
C42 C41 C40 120.8(3)
C42 C41 H41 119.6
C40 C41 H41 119.6
C41 C42 C43 119.7(2)
C41 C42 H42 120.1
C43 C42 H42 120.1
C42 C43 C38 119.6(2)
C42 C43 S2 124.85(19)
C38 C43 S2 115.58(19)
C45 C44 H44A 109.5
C45 C44 H44B 109.5
H44A C44 H44B 109.5
C45 C44 H44C 109.5
H44A C44 H44C 109.5
H44B C44 H44C 109.5
C47 C45 C46 111.2(2)
C47 C45 C44 112.65(19)
C46 C45 C44 110.4(2)
C47 C45 H45 107.5
C46 C45 H45 107.5
C44 C45 H45 107.5
C45 C46 H46A 109.5
C45 C46 H46B 109.5
H46A C46 H46B 109.5
C45 C46 H46C 109.5
H46A C46 H46C 109.5
H46B C46 H46C 109.5
C48 C47 C52 116.9(2)
C48 C47 C45 121.5(2)
C52 C47 C45 121.6(2)
C47 C48 C49 121.7(2)
C47 C48 H48 119.1
C49 C48 H48 119.1
C50 C49 C48 120.0(2)
C50 C49 H49 120.0
C48 C49 H49 120.0
C49 C50 C51 120.9(2)
C49 C50 H50 119.6
C51 C50 H50 119.6
C50 C51 C52 118.1(2)
C50 C51 C53 119.4(2)
C52 C51 C53 122.5(2)
C51 C52 C47 122.2(2)
C51 C52 N5 119.43(19)
C47 C52 N5 118.3(2)
C51 C53 C55 110.6(2)
C51 C53 C54 110.68(19)
C55 C53 C54 110.9(2)
C51 C53 H53 108.2
C55 C53 H53 108.2
C54 C53 H53 108.2
C53 C54 H54A 109.5
C53 C54 H54B 109.5
H54A C54 H54B 109.5
C53 C54 H54C 109.5
H54A C54 H54C 109.5
H54B C54 H54C 109.5
C53 C55 H55A 109.5
C53 C55 H55B 109.5
H55A C55 H55B 109.5
C53 C55 H55C 109.5
H55A C55 H55C 109.5
H55B C55 H55C 109.5
N5 C56 C57 101.69(19)
N5 C56 H56A 111.4
C57 C56 H56A 111.4
N5 C56 H56B 111.4
C57 C56 H56B 111.4
H56A C56 H56B 109.3
N6 C57 C56 102.15(18)
N6 C57 H57A 111.3
C56 C57 H57A 111.3
N6 C57 H57B 111.3
C56 C57 H57B 111.3
H57A C57 H57B 109.2
N5 C58 N6 107.41(19)
N5 C58 Fe2 128.29(16)
N6 C58 Fe2 123.76(17)
C64 C59 C60 122.3(2)
C64 C59 N6 119.3(2)
C60 C59 N6 118.4(2)
C61 C60 C59 117.4(2)
C61 C60 C68 120.0(2)
C59 C60 C68 122.4(2)
C62 C61 C60 121.0(2)
C62 C61 H61 119.5
C60 C61 H61 119.5
C61 C62 C63 120.8(2)
C61 C62 H62 119.6
C63 C62 H62 119.6
C62 C63 C64 121.0(2)
C62 C63 H63 119.5
C64 C63 H63 119.5
C63 C64 C59 117.4(2)
C63 C64 C65 120.0(2)
C59 C64 C65 122.4(2)
C64 C65 C67 113.9(2)
C64 C65 C66 109.9(2)
C67 C65 C66 108.4(2)
C64 C65 H65 108.2
C67 C65 H65 108.2
C66 C65 H65 108.2
C65 C66 H66A 109.5
C65 C66 H66B 109.5
H66A C66 H66B 109.5
C65 C66 H66C 109.5
H66A C66 H66C 109.5
H66B C66 H66C 109.5
C65 C67 H67A 109.5
C65 C67 H67B 109.5
H67A C67 H67B 109.5
C65 C67 H67C 109.5
H67A C67 H67C 109.5
H67B C67 H67C 109.5
C60 C68 C69 113.4(2)
C60 C68 C70 108.9(2)
C69 C68 C70 109.4(2)
C60 C68 H68 108.3
C69 C68 H68 108.3
C70 C68 H68 108.3
C68 C69 H69A 109.5
C68 C69 H69B 109.5
H69A C69 H69B 109.5
C68 C69 H69C 109.5
H69A C69 H69C 109.5
H69B C69 H69C 109.5
C68 C70 H70A 109.5
C68 C70 H70B 109.5
H70A C70 H70B 109.5
C68 C70 H70C 109.5
H70A C70 H70C 109.5
H70B C70 H70C 109.5

loop_
_geom_bond_atom_site_label_1
_geom_bond_atom_site_label_2
_geom_bond_distance
Fe1 C1 1.764(2)
Fe1 C2 1.765(3)
Fe1 N1 1.865(2)
Fe1 C23 1.951(2)
Fe1 S1 2.2338(8)
Fe2 C37 1.763(2)
Fe2 C36 1.770(3)
Fe2 N4 1.856(2)
Fe2 C58 1.946(2)
Fe2 S2 2.2361(9)
S1 C8 1.732(2)
S2 C43 1.729(3)
O1 C1 1.148(3)
O2 C2 1.153(3)
O3 C36 1.150(3)
O4 C37 1.161(3)
N1 C3 1.366(3)
N1 H1 0.886(9)
N2 C23 1.351(3)
N2 C17 1.445(3)
N2 C21 1.472(3)
N3 C23 1.356(3)
N3 C24 1.436(3)
N3 C22 1.485(3)
N4 C38 1.365(3)
N4 H4 0.889(9)
N5 C58 1.346(3)
N5 C52 1.442(3)
N5 C56 1.480(3)
N6 C58 1.349(3)
N6 C59 1.439(3)
N6 C57 1.475(3)
C3 C8 1.403(3)
C3 C4 1.413(3)
C4 C5 1.368(4)
C4 H4A 0.9500
C5 C6 1.406(4)
C5 H5 0.9500
C6 C7 1.379(3)
C6 H6 0.9500
C7 C8 1.401(3)
C7 H7 0.9500
C9 C10 1.537(3)
C9 H9A 0.9800
C9 H9B 0.9800
C9 H9C 0.9800
C10 C12 1.510(3)
C10 C11 1.530(3)
C10 H10 1.0000
C11 H11A 0.9800
C11 H11B 0.9800
C11 H11C 0.9800
C12 C13 1.400(3)
C12 C17 1.404(3)
C13 C14 1.375(3)
C13 H13 0.9500
C14 C15 1.388(3)
C14 H14 0.9500
C15 C16 1.392(3)
C15 H15 0.9500
C16 C17 1.399(3)
C16 C18 1.530(3)
C18 C20 1.521(3)
C18 C19 1.534(3)
C18 H18 1.0000
C19 H19A 0.9800
C19 H19B 0.9800
C19 H19C 0.9800
C20 H20A 0.9800
C20 H20B 0.9800
C20 H20C 0.9800
C21 C22 1.516(3)
C21 H21A 0.9900
C21 H21B 0.9900
C22 H22A 0.9900
C22 H22B 0.9900
C24 C29 1.392(3)
C24 C25 1.418(3)
C25 C26 1.387(3)
C25 C33 1.517(3)
C26 C27 1.388(3)
C26 H26 0.9500
C27 C28 1.379(3)
C27 H27 0.9500
C28 C29 1.397(3)
C28 H28 0.9500
C29 C30 1.521(3)
C30 C32 1.524(4)
C30 C31 1.534(3)
C30 H30 1.0000
C31 H31A 0.9800
C31 H31B 0.9800
C31 H31C 0.9800
C32 H32A 0.9800
C32 H32B 0.9800
C32 H32C 0.9800
C33 C34 1.527(3)
C33 C35 1.534(3)
C33 H33 1.0000
C34 H34A 0.9800
C34 H34B 0.9800
C34 H34C 0.9800
C35 H35A 0.9800
C35 H35B 0.9800
C35 H35C 0.9800
C38 C43 1.406(3)
C38 C39 1.408(3)
C39 C40 1.366(4)
C39 H39 0.9500
C40 C41 1.403(4)
C40 H40 0.9500
C41 C42 1.378(4)
C41 H41 0.9500
C42 C43 1.398(3)
C42 H42 0.9500
C44 C45 1.530(3)
C44 H44A 0.9800
C44 H44B 0.9800
C44 H44C 0.9800
C45 C47 1.516(3)
C45 C46 1.529(3)
C45 H45 1.0000
C46 H46A 0.9800
C46 H46B 0.9800
C46 H46C 0.9800
C47 C48 1.387(3)
C47 C52 1.414(3)
C48 C49 1.389(3)
C48 H48 0.9500
C49 C50 1.378(3)
C49 H49 0.9500
C50 C51 1.393(3)
C50 H50 0.9500
C51 C52 1.397(3)
C51 C53 1.520(3)
C53 C55 1.534(3)
C53 C54 1.534(3)
C53 H53 1.0000
C54 H54A 0.9800
C54 H54B 0.9800
C54 H54C 0.9800
C55 H55A 0.9800
C55 H55B 0.9800
C55 H55C 0.9800
C56 C57 1.519(3)
C56 H56A 0.9900
C56 H56B 0.9900
C57 H57A 0.9900
C57 H57B 0.9900
C59 C64 1.405(3)
C59 C60 1.410(3)
C60 C61 1.398(3)
C60 C68 1.516(3)
C61 C62 1.377(3)
C61 H61 0.9500
C62 C63 1.381(4)
C62 H62 0.9500
C63 C64 1.397(3)
C63 H63 0.9500
C64 C65 1.525(3)
C65 C67 1.529(3)
C65 C66 1.538(3)
C65 H65 1.0000
C66 H66A 0.9800
C66 H66B 0.9800
C66 H66C 0.9800
C67 H67A 0.9800
C67 H67B 0.9800
C67 H67C 0.9800
C68 C69 1.534(3)
C68 C70 1.538(3)
C68 H68 1.0000
C69 H69A 0.9800
C69 H69B 0.9800
C69 H69C 0.9800
C70 H70A 0.9800
C70 H70B 0.9800
C70 H70C 0.9800

loop_
_geom_torsion_atom_site_label_1
_geom_torsion_atom_site_label_2
_geom_torsion_atom_site_label_3
_geom_torsion_atom_site_label_4
_geom_torsion
C1 Fe1 S1 C8 71.4(4)
C2 Fe1 S1 C8 145.65(12)
N1 Fe1 S1 C8 1.24(10)
C23 Fe1 S1 C8 -114.73(11)
C37 Fe2 S2 C43 145.79(11)
C36 Fe2 S2 C43 64.1(4)
N4 Fe2 S2 C43 0.99(10)
C58 Fe2 S2 C43 -114.62(11)
C1 Fe1 N1 C3 -170.3(2)
C2 Fe1 N1 C3 -77.2(3)
C23 Fe1 N1 C3 98.8(2)
S1 Fe1 N1 C3 -2.34(18)
C37 Fe2 N4 C38 -76.6(3)
C36 Fe2 N4 C38 -170.96(19)
C58 Fe2 N4 C38 97.49(19)
S2 Fe2 N4 C38 -1.53(18)
C2 Fe1 C1 O1 -52(4)
N1 Fe1 C1 O1 91(4)
C23 Fe1 C1 O1 -152(4)
S1 Fe1 C1 O1 22(4)
C1 Fe1 C2 O2 81.9(13)
N1 Fe1 C2 O2 -11.3(13)
C23 Fe1 C2 O2 172.3(12)
S1 Fe1 C2 O2 -85.7(13)
Fe1 N1 C3 C8 2.7(3)
Fe1 N1 C3 C4 -179.08(19)
N1 C3 C4 C5 179.1(2)
C8 C3 C4 C5 -2.7(4)
C3 C4 C5 C6 0.8(4)
C4 C5 C6 C7 1.2(4)
C5 C6 C7 C8 -1.3(4)
C6 C7 C8 C3 -0.6(4)
C6 C7 C8 S1 -178.3(2)
N1 C3 C8 C7 -179.0(2)
C4 C3 C8 C7 2.6(4)
N1 C3 C8 S1 -1.2(3)
C4 C3 C8 S1 -179.50(18)
Fe1 S1 C8 C7 177.4(2)
Fe1 S1 C8 C3 -0.4(2)
C11 C10 C12 C13 52.5(3)
C9 C10 C12 C13 -69.7(3)
C11 C10 C12 C17 -130.6(2)
C9 C10 C12 C17 107.2(3)
C17 C12 C13 C14 -1.3(4)
C10 C12 C13 C14 175.8(2)
C12 C13 C14 C15 -1.6(4)
C13 C14 C15 C16 1.2(4)
C14 C15 C16 C17 2.0(4)
C14 C15 C16 C18 -173.1(2)
C15 C16 C17 C12 -5.0(4)
C18 C16 C17 C12 169.9(2)
C15 C16 C17 N2 178.7(2)
C18 C16 C17 N2 -6.3(3)
C13 C12 C17 C16 4.7(3)
C10 C12 C17 C16 -172.3(2)
C13 C12 C17 N2 -179.0(2)
C10 C12 C17 N2 4.0(3)
C23 N2 C17 C16 -90.0(3)
C21 N2 C17 C16 85.3(3)
C23 N2 C17 C12 93.6(3)
C21 N2 C17 C12 -91.1(3)
C15 C16 C18 C20 -45.1(3)
C17 C16 C18 C20 140.0(2)
C15 C16 C18 C19 77.3(3)
C17 C16 C18 C19 -97.6(3)
C23 N2 C21 C22 -11.2(2)
C17 N2 C21 C22 172.90(18)
C23 N3 C22 C21 -13.2(2)
C24 N3 C22 C21 161.23(19)
N2 C21 C22 N3 13.5(2)
C17 N2 C23 N3 178.79(19)
C21 N2 C23 N3 3.2(3)
C17 N2 C23 Fe1 -9.2(3)
C21 N2 C23 Fe1 175.24(15)
C24 N3 C23 N2 -167.0(2)
C22 N3 C23 N2 6.7(2)
C24 N3 C23 Fe1 21.4(3)
C22 N3 C23 Fe1 -164.86(16)
C1 Fe1 C23 N2 -96.0(2)
C2 Fe1 C23 N2 173.02(19)
N1 Fe1 C23 N2 -4.5(2)
S1 Fe1 C23 N2 85.33(18)
C1 Fe1 C23 N3 74.2(2)
C2 Fe1 C23 N3 -16.7(2)
N1 Fe1 C23 N3 165.73(18)
S1 Fe1 C23 N3 -104.41(19)
C23 N3 C24 C29 -111.7(3)
C22 N3 C24 C29 74.8(3)
C23 N3 C24 C25 73.1(3)
C22 N3 C24 C25 -100.4(2)
C29 C24 C25 C26 -2.3(3)
N3 C24 C25 C26 172.7(2)
C29 C24 C25 C33 176.9(2)
N3 C24 C25 C33 -8.1(3)
C24 C25 C26 C27 -0.5(4)
C33 C25 C26 C27 -179.7(2)
C25 C26 C27 C28 2.4(4)
C26 C27 C28 C29 -1.6(4)
C25 C24 C29 C28 3.1(4)
N3 C24 C29 C28 -171.9(2)
C25 C24 C29 C30 -174.9(2)
N3 C24 C29 C30 10.1(3)
C27 C28 C29 C24 -1.1(4)
C27 C28 C29 C30 177.0(2)
C24 C29 C30 C32 121.4(3)
C28 C29 C30 C32 -56.6(3)
C24 C29 C30 C31 -115.1(3)
C28 C29 C30 C31 66.9(3)
C26 C25 C33 C34 -93.0(3)
C24 C25 C33 C34 87.9(3)
C26 C25 C33 C35 31.7(3)
C24 C25 C33 C35 -147.4(2)
C37 Fe2 C36 O3 -84(5)
N4 Fe2 C36 O3 60(5)
C58 Fe2 C36 O3 176(100)
S2 Fe2 C36 O3 -3(5)
C36 Fe2 C37 O4 90.7(14)
N4 Fe2 C37 O4 -2.9(15)
C58 Fe2 C37 O4 -177.5(14)
S2 Fe2 C37 O4 -77.5(14)
Fe2 N4 C38 C43 1.5(3)
Fe2 N4 C38 C39 -179.92(17)
N4 C38 C39 C40 180.0(2)
C43 C38 C39 C40 -1.5(3)
C38 C39 C40 C41 0.7(4)
C39 C40 C41 C42 0.0(4)
C40 C41 C42 C43 0.1(4)
C41 C42 C43 C38 -0.9(4)
C41 C42 C43 S2 179.73(19)
N4 C38 C43 C42 -179.7(2)
C39 C38 C43 C42 1.6(3)
N4 C38 C43 S2 -0.3(3)
C39 C38 C43 S2 -178.99(17)
Fe2 S2 C43 C42 178.8(2)
Fe2 S2 C43 C38 -0.60(18)
C46 C45 C47 C48 -92.3(3)
C44 C45 C47 C48 32.2(3)
C46 C45 C47 C52 87.5(3)
C44 C45 C47 C52 -148.0(2)
C52 C47 C48 C49 0.0(3)
C45 C47 C48 C49 179.8(2)
C47 C48 C49 C50 2.9(4)
C48 C49 C50 C51 -2.0(4)
C49 C50 C51 C52 -1.6(4)
C49 C50 C51 C53 177.7(2)
C50 C51 C52 C47 4.5(3)
C53 C51 C52 C47 -174.8(2)
C50 C51 C52 N5 -170.9(2)
C53 C51 C52 N5 9.8(3)
C48 C47 C52 C51 -3.7(3)
C45 C47 C52 C51 176.5(2)
C48 C47 C52 N5 171.7(2)
C45 C47 C52 N5 -8.0(3)
C58 N5 C52 C51 -109.1(3)
C56 N5 C52 C51 75.5(3)
C58 N5 C52 C47 75.3(3)
C56 N5 C52 C47 -100.1(2)
C50 C51 C53 C55 68.8(3)
C52 C51 C53 C55 -112.0(3)
C50 C51 C53 C54 -54.6(3)
C52 C51 C53 C54 124.7(2)
C58 N5 C56 C57 -17.0(2)
C52 N5 C56 C57 159.12(19)
C58 N6 C57 C56 -13.8(2)
C59 N6 C57 C56 170.9(2)
N5 C56 C57 N6 17.1(2)
C52 N5 C58 N6 -166.7(2)
C56 N5 C58 N6 9.0(2)
C52 N5 C58 Fe2 21.6(3)
C56 N5 C58 Fe2 -162.71(16)
C59 N6 C58 N5 178.4(2)
C57 N6 C58 N5 3.6(2)
C59 N6 C58 Fe2 -9.4(3)
C57 N6 C58 Fe2 175.82(16)
C37 Fe2 C58 N5 -18.4(2)
C36 Fe2 C58 N5 74.4(2)
N4 Fe2 C58 N5 165.19(18)
S2 Fe2 C58 N5 -105.88(19)
C37 Fe2 C58 N6 171.15(18)
C36 Fe2 C58 N6 -96.09(19)
N4 Fe2 C58 N6 -5.3(2)
S2 Fe2 C58 N6 83.65(18)
C58 N6 C59 C64 -92.1(3)
C57 N6 C59 C64 82.4(3)
C58 N6 C59 C60 90.7(3)
C57 N6 C59 C60 -94.8(3)
C64 C59 C60 C61 4.5(3)
N6 C59 C60 C61 -178.44(19)
C64 C59 C60 C68 -171.1(2)
N6 C59 C60 C68 6.0(3)
C59 C60 C61 C62 -1.5(3)
C68 C60 C61 C62 174.2(2)
C60 C61 C62 C63 -1.3(4)
C61 C62 C63 C64 1.3(4)
C62 C63 C64 C59 1.5(3)
C62 C63 C64 C65 -173.6(2)
C60 C59 C64 C63 -4.5(3)
N6 C59 C64 C63 178.5(2)
C60 C59 C64 C65 170.5(2)
N6 C59 C64 C65 -6.5(3)
C63 C64 C65 C67 -44.8(3)
C59 C64 C65 C67 140.4(2)
C63 C64 C65 C66 77.1(3)
C59 C64 C65 C66 -97.8(3)
C61 C60 C68 C69 48.6(3)
C59 C60 C68 C69 -136.0(2)
C61 C60 C68 C70 -73.5(3)
C59 C60 C68 C70 102.0(3)
